data_9011133
loop_
_publ_author_name
'Garin, J.'
'Parthe, E.'

_publ_section_title
;
 The crystal structure of Cu3PSe4 and other ternary normal tetrahedral
 structure compounds with composition 1_356_4
;
_journal_name_full 'Acta Crystallographica, Section B'
_journal_page_first 3672
_journal_page_last 3674
_journal_paper_doi 10.1107/S0567740872008568
_journal_volume 28
_journal_year 1972
_chemical_compound_source Synthetic
_chemical_formula_sum 'Cu3 S4 Sb'
_chemical_name_mineral Famatinite
_space_group_IT_number 121
_symmetry_space_group_name_Hall 'I -4 2'
_symmetry_space_group_name_H-M 'I -4 2 m'
_cell_angle_alpha 90
_cell_angle_beta 90
_cell_angle_gamma 90
_cell_length_a 5.385
_cell_length_b 5.385
_cell_length_c 10.754
_cell_formula_units_Z 2
_cell_volume 311.847
_database_code_amcsd 0009468
_exptl_crystal_density_diffrn 4.693
_cod_original_formula_sum 'Cu3 Sb S4'
_cod_database_code 9011133

loop_
_space_group_symop_operation_xyz
x,y,z
1/2+x,1/2+y,1/2+z
-y,-x,z
1/2-y,1/2-x,1/2+z
y,-x,-z
1/2+y,1/2-x,1/2-z
-x,y,-z
1/2-x,1/2+y,1/2-z
-x,-y,z
1/2-x,1/2-y,1/2+z
y,x,z
1/2+y,1/2+x,1/2+z
-y,x,-z
1/2-y,1/2+x,1/2-z
x,-y,-z
1/2+x,1/2-y,1/2-z

loop_
_atom_site_label
_atom_site_fract_x
_atom_site_fract_y
_atom_site_fract_z
_atom_site_U_iso_or_equiv
Cu1 0.00000 0.00000 0.50000 0.04585
Cu2 0.00000 0.50000 0.25000 0.04547
Sb 0.00000 0.00000 0.00000 0.00747
S 0.25500 0.25500 0.13200 0.03217

loop_
_cod_related_entry_id
_cod_related_entry_database
_cod_related_entry_code
1 AMCSD 0009468
